data_4310583
loop_
_publ_author_name
'Mar\'ia G. Mellace'
'Florencia Fagalde'
'N\'estor E. Katz'
'Irma G. Crivelli'
'Alvaro Delgadillo'
'Ana Mar\'ia Leiva'
'B\'arbara Loeb'
'Mar\'ia Teresa Garland'
'Ricardo Baggio'

_publ_section_title
;
 Dinuclear Asymmetric Ruthenium Complexes with 5-Cyano-1,10-phenanthroline
 as a Bridging Ligand
;
_journal_name_full 'Inorganic Chemistry'
_journal_page_first 1100
_journal_page_last 1107
_journal_paper_doi 10.1021/ic035198d
_journal_volume 43
_journal_year 2004
_chemical_formula_moiety 'C33 H38 N12 Ru2, 4(P F6)'
_chemical_formula_sum 'C33 H38 F24 N12 P4 Ru2'
_chemical_formula_weight 1384.77
_chemical_name_systematic
;
  ?
;
_space_group_IT_number 2
_symmetry_cell_setting triclinic
_symmetry_space_group_name_Hall '-P 1'
_symmetry_space_group_name_H-M 'P -1'
_atom_sites_solution_hydrogens geom
_atom_sites_solution_primary direct
_atom_sites_solution_secondary difmap
_audit_creation_method SHELXL-97
_cell_angle_alpha 117.538(2)
_cell_angle_beta 97.221(3)
_cell_angle_gamma 92.838(3)
_cell_formula_units_Z 2
_cell_length_a 8.7270(15)
_cell_length_b 18.188(3)
_cell_length_c 18.924(3)
_cell_measurement_reflns_used 234
_cell_measurement_temperature 293(2)
_cell_measurement_theta_max 24.63
_cell_measurement_theta_min 2.45
_cell_volume 2622.5(8)
_computing_cell_refinement 'Bruker SMART-NT'
_computing_data_collection 'Bruker SMART-NT'
_computing_data_reduction 'Bruker SAINT-NT'
_computing_molecular_graphics 'Bruker SHELXTL-NT'
_computing_publication_material 'Bruker SHELXTL-NT'
_computing_structure_refinement 'SHELXL-97 (Sheldrick, 1997)'
_computing_structure_solution 'SHELXS-97 (Sheldrick, 1997)'
_diffrn_ambient_temperature 293(2)
_diffrn_measured_fraction_theta_full 0.984
_diffrn_measured_fraction_theta_max 0.885
_diffrn_measurement_device_type 'Bruker Smart Apex CCD area detector'
_diffrn_measurement_method 'phi and omega scans'
_diffrn_radiation_monochromator graphite
_diffrn_radiation_source 'fine-focus sealed tube'
_diffrn_radiation_type MoK\a
_diffrn_radiation_wavelength 0.71073
_diffrn_reflns_av_R_equivalents 0.085
_diffrn_reflns_av_sigmaI/netI 0.127
_diffrn_reflns_limit_h_max 11
_diffrn_reflns_limit_h_min -11
_diffrn_reflns_limit_k_max 20
_diffrn_reflns_limit_k_min -23
_diffrn_reflns_limit_l_max 23
_diffrn_reflns_limit_l_min 0
_diffrn_reflns_number 21438
_diffrn_reflns_theta_full 25.00
_diffrn_reflns_theta_max 27.92
_diffrn_reflns_theta_min 2.15
_diffrn_standards_decay_% <2
_diffrn_standards_number 0
_exptl_absorpt_coefficient_mu 0.823
_exptl_absorpt_correction_T_max 0.94
_exptl_absorpt_correction_T_min 0.83
_exptl_absorpt_correction_type multi-scan
_exptl_absorpt_process_details 'SADABS in SAINT-NT (Bruker, 2002)'
_exptl_crystal_colour orange
_exptl_crystal_density_diffrn 1.754
_exptl_crystal_density_method 'not measured'
_exptl_crystal_description plates
_exptl_crystal_F_000 1368
_exptl_crystal_size_max 0.32
_exptl_crystal_size_mid 0.12
_exptl_crystal_size_min 0.02
_refine_diff_density_max 0.747
_refine_diff_density_min -0.644
_refine_diff_density_rms 0.094
_refine_ls_extinction_method none
_refine_ls_goodness_of_fit_ref 0.825
_refine_ls_hydrogen_treatment mixed
_refine_ls_matrix_type full
_refine_ls_number_parameters 615
_refine_ls_number_reflns 11112
_refine_ls_number_restraints 168
_refine_ls_restrained_S_all 0.823
_refine_ls_R_factor_all 0.1689
_refine_ls_R_factor_gt 0.0725
_refine_ls_shift/su_max 0.031
_refine_ls_shift/su_mean 0.001
_refine_ls_structure_factor_coef Fsqd
_refine_ls_weighting_details 'calc w=1/[\s^2^(Fo^2^)+(0.1728P)^2^] where P=(Fo^2^+2Fc^2^)/3'
_refine_ls_weighting_scheme calc
_refine_ls_wR_factor_gt 0.1983
_refine_ls_wR_factor_ref 0.2535
_reflns_number_gt 5390
_reflns_number_total 11112
_reflns_threshold_expression I>\2s(I)
_cod_data_source_file ic035198dsi20031020_100004.cif
_cod_data_source_block Ru
_cod_database_code 4310583

loop_
_symmetry_equiv_pos_as_xyz
'x, y, z'
'-x, -y, -z'

loop_
_atom_site_label
_atom_site_type_symbol
_atom_site_fract_x
_atom_site_fract_y
_atom_site_fract_z
_atom_site_U_iso_or_equiv
_atom_site_adp_type
_atom_site_occupancy
_atom_site_symmetry_multiplicity
_atom_site_calc_flag
_atom_site_refinement_flags
_atom_site_disorder_assembly
_atom_site_disorder_group
Ru1 Ru -0.00733(8) 0.20446(4) 0.77922(4) 0.0515(2) Uani 1 1 d . . .
Ru2 Ru 0.35725(8) -0.30720(4) 0.70110(4) 0.0589(2) Uani 1 1 d . . .
N1A N 0.2217(9) -0.2237(4) 0.7095(4) 0.0621(19) Uani 1 1 d . . .
C1A C 0.1516(12) -0.1757(6) 0.7064(6) 0.072(3) Uani 1 1 d . . .
N2A N 0.5095(9) -0.4013(5) 0.6902(5) 0.078(2) Uani 1 1 d . . .
H2AA H 0.4711 -0.4494 0.6466 0.117 Uiso 1 1 calc R . .
H2AB H 0.5159 -0.4084 0.7340 0.117 Uiso 1 1 calc R . .
H2AC H 0.6038 -0.3848 0.6857 0.117 Uiso 1 1 calc R . .
N3A N 0.4034(9) -0.2601(5) 0.8290(5) 0.079(2) Uani 1 1 d . . .
H3AA H 0.3427 -0.2207 0.8522 0.118 Uiso 1 1 calc R . .
H3AB H 0.5028 -0.2384 0.8476 0.118 Uiso 1 1 calc R . .
H3AC H 0.3841 -0.3015 0.8405 0.118 Uiso 1 1 calc R . .
N4A N 0.1612(9) -0.3872(5) 0.6905(5) 0.076(2) Uani 1 1 d . . .
H4AA H 0.0747 -0.3655 0.6839 0.114 Uiso 1 1 calc R . .
H4AB H 0.1667 -0.3926 0.7352 0.114 Uiso 1 1 calc R . .
H4AC H 0.1597 -0.4371 0.6481 0.114 Uiso 1 1 calc R . .
N5A N 0.3179(9) -0.3527(5) 0.5737(4) 0.071(2) Uani 1 1 d . . .
H5AA H 0.2160 -0.3606 0.5558 0.107 Uiso 1 1 calc R . .
H5AB H 0.3570 -0.4009 0.5498 0.107 Uiso 1 1 calc R . .
H5AC H 0.3641 -0.3156 0.5624 0.107 Uiso 1 1 calc R . .
N6A N 0.5526(9) -0.2270(5) 0.7115(5) 0.083(2) Uani 1 1 d . . .
H6AA H 0.5385 -0.1742 0.7427 0.124 Uiso 1 1 calc R . .
H6AB H 0.5637 -0.2342 0.6627 0.124 Uiso 1 1 calc R . .
H6AC H 0.6376 -0.2389 0.7335 0.124 Uiso 1 1 calc R . .
N1B N 0.0571(9) 0.3085(4) 0.8904(4) 0.0632(19) Uani 1 1 d . . .
N2B N -0.1873(8) 0.2020(4) 0.8378(4) 0.0554(17) Uani 1 1 d . . .
C1B C 0.1902(13) 0.3575(6) 0.9141(6) 0.074(3) Uani 1 1 d . . .
H1BA H 0.2610 0.3460 0.8786 0.089 Uiso 1 1 calc R . .
C2B C 0.2269(14) 0.4257(6) 0.9906(6) 0.086(3) Uani 1 1 d . . .
H2BA H 0.3223 0.4589 1.0072 0.103 Uiso 1 1 calc R . .
C3B C 0.1200(15) 0.4427(7) 1.0404(6) 0.098(4) Uani 1 1 d . . .
H3BA H 0.1391 0.4906 1.0904 0.118 Uiso 1 1 calc R . .
C4B C -0.0148(13) 0.3909(6) 1.0186(5) 0.077(3) Uani 1 1 d . . .
H4BA H -0.0843 0.4005 1.0546 0.092 Uiso 1 1 calc R . .
C5B C -0.0457(12) 0.3243(6) 0.9425(5) 0.067(2) Uani 1 1 d . . .
C6B C -0.1776(11) 0.2614(5) 0.9140(5) 0.063(2) Uani 1 1 d . . .
C7B C -0.2959(14) 0.2650(8) 0.9591(6) 0.099(4) Uani 1 1 d . . .
H7BA H -0.2930 0.3105 1.0098 0.119 Uiso 1 1 calc R . .
C8B C -0.4124(15) 0.2030(8) 0.9291(6) 0.112(5) Uani 1 1 d . . .
H8BA H -0.4892 0.2048 0.9596 0.135 Uiso 1 1 calc R . .
C9B C -0.4193(13) 0.1366(8) 0.8535(8) 0.099(4) Uani 1 1 d . . .
H9BA H -0.4956 0.0909 0.8325 0.118 Uiso 1 1 calc R . .
C10B C -0.3044(10) 0.1418(6) 0.8098(6) 0.069(3) Uani 1 1 d . . .
H10A H -0.3112 0.0994 0.7570 0.083 Uiso 1 1 calc R . .
N1C N 0.1717(8) 0.2182(4) 0.7231(4) 0.0588(18) Uani 1 1 d . . .
N2C N -0.0893(8) 0.2824(4) 0.7356(4) 0.0606(18) Uani 1 1 d . . .
C1C C 0.2985(11) 0.1763(5) 0.7130(6) 0.069(2) Uani 1 1 d . . .
H1CA H 0.3143 0.1432 0.7381 0.083 Uiso 1 1 calc R . .
C2C C 0.4057(11) 0.1812(7) 0.6663(6) 0.079(3) Uani 1 1 d . . .
H2CA H 0.4903 0.1509 0.6600 0.095 Uiso 1 1 calc R . .
C3C C 0.3869(13) 0.2298(6) 0.6300(6) 0.081(3) Uani 1 1 d . . .
H3CA H 0.4563 0.2316 0.5972 0.097 Uiso 1 1 calc R . .
C4C C 0.2618(13) 0.2777(7) 0.6422(6) 0.084(3) Uani 1 1 d . . .
H4CA H 0.2514 0.3158 0.6225 0.101 Uiso 1 1 calc R . .
C5C C 0.1521(10) 0.2651(5) 0.6862(5) 0.059(2) Uani 1 1 d . . .
C6C C 0.0075(11) 0.3055(6) 0.6952(6) 0.067(2) Uani 1 1 d . . .
C7C C -0.0373(16) 0.3577(7) 0.6635(7) 0.097(4) Uani 1 1 d . . .
H7CA H 0.0266 0.3681 0.6325 0.116 Uiso 1 1 calc R . .
C8C C -0.1728(14) 0.3953(8) 0.6758(8) 0.103(4) Uani 1 1 d . . .
H8CA H -0.1979 0.4336 0.6579 0.123 Uiso 1 1 calc R . .
C9C C -0.2678(13) 0.3715(6) 0.7166(7) 0.088(3) Uani 1 1 d . . .
H9CA H -0.3631 0.3921 0.7246 0.106 Uiso 1 1 calc R . .
C10C C -0.2225(11) 0.3168(6) 0.7460(6) 0.075(3) Uani 1 1 d . . .
H10B H -0.2886 0.3034 0.7744 0.090 Uiso 1 1 calc R . .
N1D N 0.0807(8) 0.1220(4) 0.8130(4) 0.0522(16) Uani 1 1 d . . .
N2D N -0.0801(8) 0.0917(4) 0.6731(4) 0.0536(16) Uani 1 1 d . . .
C1D C 0.1577(10) 0.1353(5) 0.8829(6) 0.062(2) Uani 1 1 d . . .
H1DA H 0.1771 0.1906 0.9235 0.075 Uiso 1 1 calc R . .
C2D C 0.2133(11) 0.0757(6) 0.9030(6) 0.068(2) Uani 1 1 d . . .
H2DA H 0.2669 0.0905 0.9542 0.082 Uiso 1 1 calc R . .
C3D C 0.1855(11) -0.0045(7) 0.8442(6) 0.072(3) Uani 1 1 d . . .
H3DA H 0.2187 -0.0466 0.8550 0.087 Uiso 1 1 calc R . .
C4D C 0.1070(9) -0.0246(5) 0.7671(5) 0.0511(19) Uani 1 1 d . . .
C5D C 0.0740(12) -0.1092(5) 0.6977(7) 0.072(3) Uani 1 1 d . . .
C6D C -0.0123(10) -0.1206(6) 0.6288(6) 0.068(2) Uani 1 1 d . . .
H6DA H -0.0397 -0.1749 0.5871 0.082 Uiso 1 1 calc R . .
C7D C -0.0626(9) -0.0559(5) 0.6166(5) 0.053(2) Uani 1 1 d . . .
C8D C -0.1455(11) -0.0670(6) 0.5415(6) 0.069(2) Uani 1 1 d . . .
H8DA H -0.1678 -0.1202 0.4973 0.082 Uiso 1 1 calc R . .
C9D C -0.1905(12) -0.0016(6) 0.5348(5) 0.076(3) Uani 1 1 d . . .
H9DA H -0.2437 -0.0078 0.4862 0.091 Uiso 1 1 calc R . .
C10D C -0.1556(11) 0.0770(6) 0.6029(6) 0.071(3) Uani 1 1 d . . .
H10C H -0.1889 0.1224 0.5979 0.086 Uiso 1 1 calc R . .
C11D C -0.0301(10) 0.0256(5) 0.6798(4) 0.057(2) Uani 1 1 d . . .
C12D C 0.0583(10) 0.0408(5) 0.7558(5) 0.057(2) Uani 1 1 d . . .
P1E P 0.7849(3) -0.38782(16) 0.52200(16) 0.0700(7) Uani 1 1 d D . .
F1E F 0.9199(13) -0.3355(7) 0.5105(8) 0.1310(8) Uiso 0.599(8) 1 d PD A 1
F2E F 0.6702(13) -0.3214(7) 0.5262(8) 0.1310(8) Uiso 0.599(8) 1 d PD A 1
F3E F 0.6459(13) -0.4403(7) 0.5312(8) 0.1310(8) Uiso 0.599(8) 1 d PD A 1
F4E F 0.8947(13) -0.4564(7) 0.5141(8) 0.1310(8) Uiso 0.599(8) 1 d PD A 1
F5E F 0.8381(15) -0.3418(7) 0.6158(5) 0.1310(8) Uiso 0.599(8) 1 d PD A 1
F6E F 0.7328(15) -0.4365(7) 0.4262(5) 0.1310(8) Uiso 0.599(8) 1 d PD A 1
F1E' F 0.757(2) -0.3296(9) 0.6102(7) 0.1310(8) Uiso 0.401(8) 1 d PD A 2
F2E' F 0.750(2) -0.3185(9) 0.4979(10) 0.1310(8) Uiso 0.401(8) 1 d PD A 2
F3E' F 0.818(2) -0.4467(9) 0.4334(7) 0.1310(8) Uiso 0.401(8) 1 d PD A 2
F4E' F 0.832(2) -0.4575(9) 0.5468(10) 0.1310(8) Uiso 0.401(8) 1 d PD A 2
F5E' F 0.6125(13) -0.4284(10) 0.4976(11) 0.1310(8) Uiso 0.401(8) 1 d PD A 2
F6E' F 0.9654(13) -0.3510(10) 0.5462(11) 0.1310(8) Uiso 0.401(8) 1 d PD A 2
P1F P 0.4400(3) -0.09167(17) 0.60101(18) 0.0752(7) Uani 1 1 d D . .
F1F F 0.4494(11) -0.0713(6) 0.6944(5) 0.1310(8) Uiso 0.803(6) 1 d PD B 3
F2F F 0.5488(11) -0.0067(5) 0.6299(6) 0.1310(8) Uiso 0.803(6) 1 d PD B 3
F3F F 0.4348(11) -0.1110(6) 0.5120(5) 0.1310(8) Uiso 0.803(6) 1 d PD B 3
F4F F 0.3372(11) -0.1760(5) 0.5768(6) 0.1310(8) Uiso 0.803(6) 1 d PD B 3
F5F F 0.2920(10) -0.0436(6) 0.6087(6) 0.1310(8) Uiso 0.803(6) 1 d PD B 3
F6F F 0.5932(10) -0.1368(6) 0.5990(6) 0.1310(8) Uiso 0.803(6) 1 d PD B 3
F1F' F 0.390(3) -0.1093(18) 0.6691(14) 0.1310(8) Uiso 0.197(6) 1 d PD B 4
F2F' F 0.276(2) -0.1392(18) 0.5452(14) 0.1310(8) Uiso 0.197(6) 1 d PD B 4
F3F' F 0.486(3) -0.0757(18) 0.5301(13) 0.1310(8) Uiso 0.197(6) 1 d PD B 4
F4F' F 0.601(2) -0.0453(18) 0.6548(14) 0.1310(8) Uiso 0.197(6) 1 d PD B 4
F5F' F 0.511(3) -0.1779(12) 0.5635(17) 0.1310(8) Uiso 0.197(6) 1 d PD B 4
F6F' F 0.364(3) -0.0075(12) 0.6353(17) 0.1310(8) Uiso 0.197(6) 1 d PD B 4
P1G P 0.3739(4) -0.48889(18) 0.83523(17) 0.0815(8) Uani 1 1 d D . .
F1G F 0.309(3) -0.4062(8) 0.8443(10) 0.1310(8) Uiso 0.65(5) 1 d PD C 5
F2G F 0.5427(13) -0.4546(16) 0.8359(10) 0.1310(8) Uiso 0.65(5) 1 d PD C 5
F3G F 0.432(3) -0.5749(10) 0.8232(11) 0.1310(8) Uiso 0.65(5) 1 d PD C 5
F4G F 0.2026(13) -0.5284(12) 0.8320(10) 0.1310(8) Uiso 0.65(5) 1 d PD C 5
F5G F 0.340(2) -0.5262(9) 0.7397(6) 0.1310(8) Uiso 0.65(5) 1 d PD C 5
F6G F 0.4053(19) -0.4523(10) 0.9300(6) 0.1310(8) Uiso 0.65(5) 1 d PD C 5
F1G' F 0.521(3) -0.426(2) 0.8488(17) 0.1310(8) Uiso 0.35(5) 1 d PD C 6
F2G' F 0.369(4) -0.5281(15) 0.7417(8) 0.1310(8) Uiso 0.35(5) 1 d PD C 6
F3G' F 0.223(3) -0.548(2) 0.8229(17) 0.1310(8) Uiso 0.35(5) 1 d PD C 6
F4G' F 0.383(4) -0.4471(16) 0.9308(8) 0.1310(8) Uiso 0.35(5) 1 d PD C 6
F5G' F 0.265(4) -0.4212(19) 0.8334(18) 0.1310(8) Uiso 0.35(5) 1 d PD C 6
F6G' F 0.481(4) -0.554(2) 0.8394(19) 0.1310(8) Uiso 0.35(5) 1 d PD C 6
P1H P -0.0832(4) -0.2270(3) 0.8753(2) 0.1100(12) Uani 1 1 d D . .
F1H F -0.0089(15) -0.1868(9) 0.9686(6) 0.1310(8) Uiso 0.516(4) 1 d PD D 7
F2H F -0.2210(14) -0.2745(8) 0.8937(8) 0.1310(8) Uiso 0.516(4) 1 d PD D 7
F3H F -0.1483(15) -0.2716(9) 0.7838(6) 0.1310(8) Uiso 0.516(4) 1 d PD D 7
F4H F 0.0620(13) -0.1836(8) 0.8609(8) 0.1310(8) Uiso 0.516(4) 1 d PD D 7
F5H F -0.1793(15) -0.1534(7) 0.8918(8) 0.1310(8) Uiso 0.516(4) 1 d PD D 7
F6H F 0.0129(15) -0.3054(7) 0.8617(8) 0.1310(8) Uiso 0.516(4) 1 d PD D 7
F1H' F -0.0132(16) -0.1363(7) 0.9437(7) 0.1310(8) Uiso 0.484(4) 1 d PD D 8
F2H' F -0.2549(13) -0.1979(9) 0.8847(8) 0.1310(8) Uiso 0.484(4) 1 d PD D 8
F3H' F -0.1704(16) -0.3134(7) 0.8068(8) 0.1310(8) Uiso 0.484(4) 1 d PD D 8
F4H' F 0.0794(13) -0.2556(9) 0.8628(8) 0.1310(8) Uiso 0.484(4) 1 d PD D 8
F5H' F -0.0787(17) -0.1964(9) 0.8081(8) 0.1310(8) Uiso 0.484(4) 1 d PD D 8
F6H' F -0.0951(17) -0.2545(9) 0.9414(8) 0.1310(8) Uiso 0.484(4) 1 d PD D 8

loop_
_atom_site_aniso_label
_atom_site_aniso_U_11
_atom_site_aniso_U_22
_atom_site_aniso_U_33
_atom_site_aniso_U_23
_atom_site_aniso_U_13
_atom_site_aniso_U_12
Ru1 0.0628(5) 0.0461(4) 0.0483(4) 0.0216(3) 0.0182(3) 0.0156(3)
Ru2 0.0696(5) 0.0542(4) 0.0644(5) 0.0339(4) 0.0211(4) 0.0217(4)
N1A 0.099(6) 0.048(4) 0.044(4) 0.025(3) 0.012(4) 0.014(4)
C1A 0.091(7) 0.051(5) 0.081(7) 0.035(5) 0.027(6) 0.014(5)
N2A 0.089(6) 0.085(6) 0.102(6) 0.067(5) 0.048(5) 0.053(5)
N3A 0.086(6) 0.080(6) 0.079(5) 0.048(5) 0.003(4) 0.009(5)
N4A 0.095(6) 0.068(5) 0.089(6) 0.049(5) 0.036(5) 0.030(4)
N5A 0.084(5) 0.082(5) 0.062(5) 0.043(4) 0.017(4) 0.030(4)
N6A 0.084(6) 0.080(6) 0.090(6) 0.041(5) 0.023(5) 0.028(5)
N1B 0.077(5) 0.047(4) 0.069(5) 0.028(4) 0.017(4) 0.009(4)
N2B 0.055(4) 0.062(4) 0.050(4) 0.028(4) 0.008(3) 0.001(4)
C1B 0.097(8) 0.075(7) 0.064(6) 0.039(6) 0.029(6) 0.024(6)
C2B 0.115(9) 0.068(6) 0.074(7) 0.034(6) 0.017(6) -0.017(6)
C3B 0.117(10) 0.080(8) 0.048(6) -0.010(5) 0.021(6) -0.002(7)
C4B 0.100(8) 0.056(6) 0.046(5) 0.001(4) 0.011(5) 0.006(6)
C5B 0.091(7) 0.066(6) 0.059(6) 0.037(5) 0.025(5) 0.021(5)
C6B 0.081(6) 0.057(5) 0.047(5) 0.018(4) 0.019(5) 0.028(5)
C7B 0.097(9) 0.110(9) 0.046(6) 0.002(6) 0.008(6) -0.001(8)
C8B 0.112(10) 0.134(11) 0.043(6) 0.004(7) 0.027(6) -0.027(9)
C9B 0.079(8) 0.118(10) 0.122(10) 0.070(9) 0.040(7) 0.015(7)
C10B 0.055(6) 0.060(6) 0.066(6) 0.009(5) 0.007(5) 0.017(5)
N1C 0.064(5) 0.046(4) 0.062(4) 0.019(4) 0.022(4) 0.010(3)
N2C 0.067(5) 0.050(4) 0.053(4) 0.015(3) 0.008(4) 0.014(4)
C1C 0.083(7) 0.056(5) 0.070(6) 0.031(5) 0.013(5) 0.026(5)
C2C 0.065(6) 0.099(8) 0.079(7) 0.042(6) 0.025(5) 0.022(6)
C3C 0.104(8) 0.081(7) 0.065(6) 0.034(6) 0.040(6) 0.021(6)
C4C 0.099(8) 0.084(7) 0.075(7) 0.040(6) 0.029(6) 0.012(6)
C5C 0.064(6) 0.049(5) 0.049(5) 0.012(4) 0.015(4) -0.009(4)
C6C 0.077(6) 0.062(6) 0.070(6) 0.032(5) 0.025(5) 0.009(5)
C7C 0.154(11) 0.085(8) 0.084(7) 0.061(7) 0.036(7) 0.033(8)
C8C 0.103(9) 0.098(9) 0.145(11) 0.082(9) 0.040(8) 0.042(7)
C9C 0.085(7) 0.077(7) 0.116(9) 0.049(7) 0.031(7) 0.046(6)
C10C 0.073(6) 0.083(7) 0.083(7) 0.047(6) 0.019(5) 0.022(5)
N1D 0.058(4) 0.064(4) 0.037(3) 0.023(3) 0.015(3) 0.021(3)
N2D 0.063(4) 0.055(4) 0.059(4) 0.036(4) 0.024(3) 0.018(3)
C1D 0.064(6) 0.042(5) 0.087(7) 0.032(5) 0.028(5) 0.016(4)
C2D 0.069(6) 0.068(6) 0.058(5) 0.021(5) 0.007(5) 0.023(5)
C3D 0.080(6) 0.091(7) 0.089(7) 0.070(7) 0.038(6) 0.042(6)
C4D 0.062(5) 0.040(4) 0.055(5) 0.027(4) 0.007(4) 0.003(4)
C5D 0.084(7) 0.049(5) 0.094(7) 0.039(5) 0.033(6) 0.013(5)
C6D 0.057(6) 0.062(6) 0.071(6) 0.018(5) 0.017(5) -0.003(4)
C7D 0.050(5) 0.064(5) 0.067(5) 0.044(5) 0.024(4) 0.020(4)
C8D 0.071(6) 0.058(6) 0.074(6) 0.030(5) 0.009(5) 0.002(5)
C9D 0.112(8) 0.051(5) 0.046(5) 0.009(4) 0.000(5) 0.016(5)
C10D 0.085(7) 0.088(7) 0.071(6) 0.058(6) 0.026(5) 0.027(6)
C11D 0.087(6) 0.040(4) 0.035(4) 0.011(4) 0.009(4) 0.016(4)
C12D 0.063(5) 0.057(5) 0.056(5) 0.028(4) 0.023(4) 0.013(4)
P1E 0.0758(17) 0.0689(16) 0.0703(16) 0.0312(13) 0.0320(13) 0.0186(13)
P1F 0.0774(18) 0.0779(18) 0.0927(19) 0.0526(16) 0.0343(15) 0.0258(14)
P1G 0.110(2) 0.0747(18) 0.0738(17) 0.0421(15) 0.0295(16) 0.0256(16)
P1H 0.103(2) 0.152(3) 0.0724(19) 0.046(2) 0.0260(18) 0.039(2)

loop_
_atom_type_symbol
_atom_type_description
_atom_type_scat_dispersion_real
_atom_type_scat_dispersion_imag
_atom_type_scat_source
C C 0.0033 0.0016 'International Tables Vol C Tables 4.2.6.8 and 6.1.1.4'
H H 0.0000 0.0000 'International Tables Vol C Tables 4.2.6.8 and 6.1.1.4'
N N 0.0061 0.0033 'International Tables Vol C Tables 4.2.6.8 and 6.1.1.4'
P P 0.1023 0.0942 'International Tables Vol C Tables 4.2.6.8 and 6.1.1.4'
F F 0.0171 0.0103 'International Tables Vol C Tables 4.2.6.8 and 6.1.1.4'
Ru Ru -1.2594 0.8363 'International Tables Vol C Tables 4.2.6.8 and 6.1.1.4'

loop_
_geom_angle_atom_site_label_1
_geom_angle_atom_site_label_2
_geom_angle_atom_site_label_3
_geom_angle
_geom_angle_site_symmetry_1
_geom_angle_site_symmetry_3
_geom_angle_publ_flag
N1D Ru1 N2B 86.5(3) . . y
N1D Ru1 N2C 175.0(2) . . y
N2B Ru1 N2C 97.5(3) . . y
N1D Ru1 N1B 96.0(3) . . y
N2B Ru1 N1B 77.3(3) . . y
N2C Ru1 N1B 87.8(3) . . y
N1D Ru1 N1C 97.9(3) . . y
N2B Ru1 N1C 174.7(3) . . y
N2C Ru1 N1C 78.2(3) . . y
N1B Ru1 N1C 99.3(3) . . y
N1D Ru1 N2D 79.3(3) . . y
N2B Ru1 N2D 98.0(3) . . y
N2C Ru1 N2D 97.1(3) . . y
N1B Ru1 N2D 173.7(3) . . y
N1C Ru1 N2D 85.6(2) . . y
N1A Ru2 N6A 90.9(3) . . y
N1A Ru2 N4A 88.9(3) . . y
N6A Ru2 N4A 179.8(3) . . y
N1A Ru2 N5A 88.0(3) . . y
N6A Ru2 N5A 89.3(3) . . y
N4A Ru2 N5A 90.6(3) . . y
N1A Ru2 N3A 92.5(3) . . y
N6A Ru2 N3A 89.1(3) . . y
N4A Ru2 N3A 91.0(3) . . y
N5A Ru2 N3A 178.3(3) . . y
N1A Ru2 N2A 179.3(3) . . y
N6A Ru2 N2A 89.0(3) . . y
N4A Ru2 N2A 91.2(3) . . y
N5A Ru2 N2A 91.4(3) . . y
N3A Ru2 N2A 88.1(3) . . y
C1A N1A Ru2 171.1(8) . . y
N1A C1A C5D 172.7(10) . . ?
Ru2 N2A H2AA 109.5 . . ?
Ru2 N2A H2AB 109.5 . . ?
H2AA N2A H2AB 109.5 . . ?
Ru2 N2A H2AC 109.5 . . ?
H2AA N2A H2AC 109.5 . . ?
H2AB N2A H2AC 109.5 . . ?
Ru2 N3A H3AA 109.5 . . ?
Ru2 N3A H3AB 109.5 . . ?
H3AA N3A H3AB 109.5 . . ?
Ru2 N3A H3AC 109.5 . . ?
H3AA N3A H3AC 109.5 . . ?
H3AB N3A H3AC 109.5 . . ?
Ru2 N4A H4AA 109.5 . . ?
Ru2 N4A H4AB 109.5 . . ?
H4AA N4A H4AB 109.5 . . ?
Ru2 N4A H4AC 109.5 . . ?
H4AA N4A H4AC 109.5 . . ?
H4AB N4A H4AC 109.5 . . ?
Ru2 N5A H5AA 109.5 . . ?
Ru2 N5A H5AB 109.5 . . ?
H5AA N5A H5AB 109.5 . . ?
Ru2 N5A H5AC 109.5 . . ?
H5AA N5A H5AC 109.5 . . ?
H5AB N5A H5AC 109.5 . . ?
Ru2 N6A H6AA 109.5 . . ?
Ru2 N6A H6AB 109.5 . . ?
H6AA N6A H6AB 109.5 . . ?
Ru2 N6A H6AC 109.5 . . ?
H6AA N6A H6AC 109.5 . . ?
H6AB N6A H6AC 109.5 . . ?
C1B N1B C5B 119.4(8) . . ?
C1B N1B Ru1 124.8(6) . . ?
C5B N1B Ru1 115.8(6) . . ?
C10B N2B C6B 116.6(8) . . ?
C10B N2B Ru1 125.6(6) . . ?
C6B N2B Ru1 117.4(6) . . ?
N1B C1B C2B 121.6(9) . . ?
N1B C1B H1BA 119.2 . . ?
C2B C1B H1BA 119.2 . . ?
C3B C2B C1B 118.2(10) . . ?
C3B C2B H2BA 120.9 . . ?
C1B C2B H2BA 120.9 . . ?
C2B C3B C4B 121.1(9) . . ?
C2B C3B H3BA 119.4 . . ?
C4B C3B H3BA 119.4 . . ?
C3B C4B C5B 118.3(10) . . ?
C3B C4B H4BA 120.8 . . ?
C5B C4B H4BA 120.8 . . ?
N1B C5B C4B 121.2(10) . . ?
N1B C5B C6B 114.6(8) . . ?
C4B C5B C6B 123.9(9) . . ?
N2B C6B C7B 121.5(9) . . ?
N2B C6B C5B 114.6(8) . . ?
C7B C6B C5B 123.6(8) . . ?
C8B C7B C6B 119.9(10) . . ?
C8B C7B H7BA 120.0 . . ?
C6B C7B H7BA 120.0 . . ?
C7B C8B C9B 120.2(11) . . ?
C7B C8B H8BA 119.9 . . ?
C9B C8B H8BA 119.9 . . ?
C8B C9B C10B 116.0(11) . . ?
C8B C9B H9BA 122.0 . . ?
C10B C9B H9BA 122.0 . . ?
N2B C10B C9B 125.2(9) . . ?
N2B C10B H10A 117.4 . . ?
C9B C10B H10A 117.4 . . ?
C5C N1C C1C 117.4(7) . . ?
C5C N1C Ru1 116.7(6) . . ?
C1C N1C Ru1 125.4(6) . . ?
C10C N2C C6C 116.4(8) . . ?
C10C N2C Ru1 127.2(7) . . ?
C6C N2C Ru1 116.3(6) . . ?
N1C C1C C2C 122.3(9) . . ?
N1C C1C H1CA 118.8 . . ?
C2C C1C H1CA 118.8 . . ?
C3C C2C C1C 120.1(10) . . ?
C3C C2C H2CA 120.0 . . ?
C1C C2C H2CA 120.0 . . ?
C2C C3C C4C 119.6(9) . . ?
C2C C3C H3CA 120.2 . . ?
C4C C3C H3CA 120.2 . . ?
C3C C4C C5C 116.8(10) . . ?
C3C C4C H4CA 121.6 . . ?
C5C C4C H4CA 121.6 . . ?
N1C C5C C4C 123.4(9) . . ?
N1C C5C C6C 115.3(7) . . ?
C4C C5C C6C 121.3(9) . . ?
N2C C6C C7C 120.7(9) . . ?
N2C C6C C5C 113.3(8) . . ?
C7C C6C C5C 125.9(9) . . ?
C6C C7C C8C 123.1(11) . . ?
C6C C7C H7CA 118.4 . . ?
C8C C7C H7CA 118.4 . . ?
C9C C8C C7C 115.0(10) . . ?
C9C C8C H8CA 122.5 . . ?
C7C C8C H8CA 122.5 . . ?
C8C C9C C10C 120.8(10) . . ?
C8C C9C H9CA 119.6 . . ?
C10C C9C H9CA 119.6 . . ?
N2C C10C C9C 123.8(10) . . ?
N2C C10C H10B 118.1 . . ?
C9C C10C H10B 118.1 . . ?
C1D N1D C12D 114.0(7) . . ?
C1D N1D Ru1 129.6(6) . . ?
C12D N1D Ru1 116.4(5) . . ?
C10D N2D C11D 117.2(7) . . ?
C10D N2D Ru1 130.7(6) . . ?
C11D N2D Ru1 112.0(5) . . ?
N1D C1D C2D 127.1(8) . . ?
N1D C1D H1DA 116.5 . . ?
C2D C1D H1DA 116.5 . . ?
C3D C2D C1D 116.6(9) . . ?
C3D C2D H2DA 121.7 . . ?
C1D C2D H2DA 121.7 . . ?
C2D C3D C4D 120.3(8) . . ?
C2D C3D H3DA 119.8 . . ?
C4D C3D H3DA 119.8 . . ?
C12D C4D C3D 116.8(8) . . ?
C12D C4D C5D 117.9(8) . . ?
C3D C4D C5D 125.3(8) . . ?
C6D C5D C4D 119.2(8) . . ?
C6D C5D C1A 123.7(9) . . ?
C4D C5D C1A 116.9(9) . . ?
C5D C6D C7D 123.5(9) . . ?
C5D C6D H6DA 118.3 . . ?
C7D C6D H6DA 118.3 . . ?
C6D C7D C11D 119.3(8) . . ?
C6D C7D C8D 123.8(9) . . ?
C11D C7D C8D 117.0(7) . . ?
C9D C8D C7D 120.1(9) . . ?
C9D C8D H8DA 120.0 . . ?
C7D C8D H8DA 120.0 . . ?
C8D C9D C10D 118.0(9) . . ?
C8D C9D H9DA 121.0 . . ?
C10D C9D H9DA 121.0 . . ?
N2D C10D C9D 125.2(9) . . ?
N2D C10D H10C 117.4 . . ?
C9D C10D H10C 117.4 . . ?
N2D C11D C7D 122.5(7) . . ?
N2D C11D C12D 118.1(7) . . ?
C7D C11D C12D 119.4(7) . . ?
N1D C12D C4D 125.2(8) . . ?
N1D C12D C11D 114.2(7) . . ?
C4D C12D C11D 120.6(8) . . ?
F5E' P1E F2E' 94.1(7) . . ?
F5E' P1E F5E 111.9(8) . . ?
F2E' P1E F5E 106.1(8) . . ?
F5E' P1E F1E' 90.4(7) . . ?
F2E' P1E F1E' 90.5(7) . . ?
F5E P1E F1E' 28.2(7) . . ?
F5E' P1E F4E 109.0(8) . . ?
F2E' P1E F4E 144.7(8) . . ?
F5E P1E F4E 90.0(6) . . ?
F1E' P1E F4E 114.9(7) . . ?
F5E' P1E F1E 149.1(7) . . ?
F2E' P1E F1E 58.8(7) . . ?
F5E P1E F1E 91.4(6) . . ?
F1E' P1E F1E 103.4(8) . . ?
F4E P1E F1E 90.2(6) . . ?
F5E' P1E F3E 29.1(7) . . ?
F2E' P1E F3E 119.7(8) . . ?
F5E P1E F3E 90.1(6) . . ?
F1E' P1E F3E 77.4(8) . . ?
F4E P1E F3E 90.8(6) . . ?
F1E P1E F3E 178.2(6) . . ?
F5E' P1E F2E 69.3(7) . . ?
F2E' P1E F2E 35.0(7) . . ?
F5E P1E F2E 92.4(6) . . ?
F1E' P1E F2E 67.2(7) . . ?
F4E P1E F2E 177.5(6) . . ?
F1E P1E F2E 90.5(6) . . ?
F3E P1E F2E 88.4(6) . . ?
F5E' P1E F3E' 91.0(7) . . ?
F2E' P1E F3E' 90.1(7) . . ?
F5E P1E F3E' 150.3(7) . . ?
F1E' P1E F3E' 178.4(8) . . ?
F4E P1E F3E' 64.0(7) . . ?
F1E P1E F3E' 75.6(8) . . ?
F3E P1E F3E' 103.5(8) . . ?
F2E P1E F3E' 114.0(7) . . ?
F5E' P1E F6E 68.4(7) . . ?
F2E' P1E F6E 75.1(8) . . ?
F5E P1E F6E 178.7(6) . . ?
F1E' P1E F6E 152.9(7) . . ?
F4E P1E F6E 88.7(6) . . ?
F1E P1E F6E 88.8(6) . . ?
F3E P1E F6E 89.8(6) . . ?
F2E P1E F6E 88.9(6) . . ?
F3E' P1E F6E 28.6(7) . . ?
F5E' P1E F4E' 89.3(7) . . ?
F2E' P1E F4E' 176.5(8) . . ?
F5E P1E F4E' 73.4(8) . . ?
F1E' P1E F4E' 90.4(7) . . ?
F4E P1E F4E' 32.4(7) . . ?
F1E P1E F4E' 117.6(7) . . ?
F3E P1E F4E' 63.9(7) . . ?
F2E P1E F4E' 148.1(7) . . ?
F3E' P1E F4E' 88.9(7) . . ?
F6E P1E F4E' 105.4(8) . . ?
F5E' P1E F6E' 176.8(8) . . ?
F2E' P1E F6E' 88.8(7) . . ?
F5E P1E F6E' 68.5(7) . . ?
F1E' P1E F6E' 91.0(7) . . ?
F4E P1E F6E' 67.7(7) . . ?
F1E P1E F6E' 32.9(6) . . ?
F3E P1E F6E' 148.9(7) . . ?
F2E P1E F6E' 113.9(7) . . ?
F3E' P1E F6E' 87.5(7) . . ?
F6E P1E F6E' 111.1(7) . . ?
F4E' P1E F6E' 87.7(7) . . ?
F3F P1F F4F' 112.4(11) . . ?
F3F P1F F1F' 153.4(11) . . ?
F4F' P1F F1F' 91.3(10) . . ?
F3F P1F F4F 93.1(5) . . ?
F4F' P1F F4F 136.3(11) . . ?
F1F' P1F F4F 60.6(11) . . ?
F3F P1F F6F' 100.5(11) . . ?
F4F' P1F F6F' 91.4(10) . . ?
F1F' P1F F6F' 90.4(10) . . ?
F4F P1F F6F' 119.2(11) . . ?
F3F P1F F5F 91.9(5) . . ?
F4F' P1F F5F 120.7(11) . . ?
F1F' P1F F5F 85.7(11) . . ?
F4F P1F F5F 91.8(5) . . ?
F6F' P1F F5F 29.6(10) . . ?
F3F P1F F5F' 77.9(11) . . ?
F4F' P1F F5F' 90.8(10) . . ?
F1F' P1F F5F' 90.3(10) . . ?
F4F P1F F5F' 59.4(11) . . ?
F6F' P1F F5F' 177.7(12) . . ?
F5F P1F F5F' 148.3(11) . . ?
F3F P1F F3F' 24.9(10) . . ?
F4F' P1F F3F' 90.4(10) . . ?
F1F' P1F F3F' 178.3(12) . . ?
F4F P1F F3F' 117.8(11) . . ?
F6F' P1F F3F' 89.9(10) . . ?
F5F P1F F3F' 93.8(11) . . ?
F5F' P1F F3F' 89.3(10) . . ?
F3F P1F F2F 89.8(5) . . ?
F4F' P1F F2F 40.6(11) . . ?
F1F' P1F F2F 116.7(11) . . ?
F4F P1F F2F 176.7(5) . . ?
F6F' P1F F2F 61.8(11) . . ?
F5F P1F F2F 89.8(5) . . ?
F5F' P1F F2F 119.7(11) . . ?
F3F' P1F F2F 65.0(10) . . ?
F3F P1F F6F 91.2(5) . . ?
F4F' P1F F6F 56.5(11) . . ?
F1F' P1F F6F 92.3(11) . . ?
F4F P1F F6F 89.7(5) . . ?
F6F' P1F F6F 147.7(11) . . ?
F5F P1F F6F 176.5(5) . . ?
F5F' P1F F6F 34.4(10) . . ?
F3F' P1F F6F 88.4(11) . . ?
F2F P1F F6F 88.6(5) . . ?
F3F P1F F2F' 66.9(10) . . ?
F4F' P1F F2F' 179.4(12) . . ?
F1F' P1F F2F' 89.3(10) . . ?
F4F P1F F2F' 44.0(11) . . ?
F6F' P1F F2F' 88.8(10) . . ?
F5F P1F F2F' 59.5(10) . . ?
F5F' P1F F2F' 89.1(10) . . ?
F3F' P1F F2F' 88.9(10) . . ?
F2F P1F F2F' 139.0(11) . . ?
F6F P1F F2F' 123.4(11) . . ?
F3F P1F F1F 178.8(5) . . ?
F4F' P1F F1F 66.5(10) . . ?
F1F' P1F F1F 27.4(10) . . ?
F4F P1F F1F 87.6(4) . . ?
F6F' P1F F1F 80.0(11) . . ?
F5F P1F F1F 89.0(5) . . ?
F5F' P1F F1F 101.6(11) . . ?
F3F' P1F F1F 154.3(11) . . ?
F2F P1F F1F 89.5(5) . . ?
F6F P1F F1F 87.8(5) . . ?
F2F' P1F F1F 114.2(10) . . ?
F2G' P1G F2G 81.3(12) . . ?
F2G' P1G F6G' 90.8(9) . . ?
F2G P1G F6G' 74.4(11) . . ?
F2G' P1G F1G 94.8(12) . . ?
F2G P1G F1G 91.9(6) . . ?
F6G' P1G F1G 164.2(12) . . ?
F2G' P1G F6G 171.1(12) . . ?
F2G P1G F6G 91.6(6) . . ?
F6G' P1G F6G 82.1(12) . . ?
F1G P1G F6G 90.6(6) . . ?
F2G' P1G F3G' 91.6(9) . . ?
F2G P1G F3G' 163.9(10) . . ?
F6G' P1G F3G' 91.4(9) . . ?
F1G P1G F3G' 103.1(11) . . ?
F6G P1G F3G' 94.0(13) . . ?
F2G' P1G F1G' 89.2(9) . . ?
F2G P1G F1G' 18.7(11) . . ?
F6G' P1G F1G' 91.1(8) . . ?
F1G P1G F1G' 74.3(12) . . ?
F6G P1G F1G' 85.6(13) . . ?
F3G' P1G F1G' 177.3(10) . . ?
F2G' P1G F5G 9.3(13) . . ?
F2G P1G F5G 89.0(6) . . ?
F6G' P1G F5G 98.0(12) . . ?
F1G P1G F5G 89.4(6) . . ?
F6G P1G F5G 179.4(8) . . ?
F3G' P1G F5G 85.5(13) . . ?
F1G' P1G F5G 95.0(12) . . ?
F2G' P1G F3G 83.8(12) . . ?
F2G P1G F3G 90.2(6) . . ?
F6G' P1G F3G 18.5(11) . . ?
F1G P1G F3G 177.3(7) . . ?
F6G P1G F3G 91.1(6) . . ?
F3G' P1G F3G 74.6(10) . . ?
F1G' P1G F3G 108.0(11) . . ?
F5G P1G F3G 88.9(6) . . ?
F2G' P1G F4G' 178.3(12) . . ?
F2G P1G F4G' 97.1(12) . . ?
F6G' P1G F4G' 89.3(9) . . ?
F1G P1G F4G' 84.6(13) . . ?
F6G P1G F4G' 8.0(13) . . ?
F3G' P1G F4G' 90.1(9) . . ?
F1G' P1G F4G' 89.1(9) . . ?
F5G P1G F4G' 171.6(11) . . ?
F3G P1G F4G' 96.8(12) . . ?
F2G' P1G F5G' 90.6(9) . . ?
F2G P1G F5G' 105.7(10) . . ?
F6G' P1G F5G' 178.6(10) . . ?
F1G P1G F5G' 15.2(11) . . ?
F6G P1G F5G' 96.5(12) . . ?
F3G' P1G F5G' 88.7(8) . . ?
F1G' P1G F5G' 88.8(8) . . ?
F5G P1G F5G' 83.4(12) . . ?
F3G P1G F5G' 162.1(10) . . ?
F4G' P1G F5G' 89.3(9) . . ?
F2G' P1G F4G 97.2(13) . . ?
F2G P1G F4G 177.3(7) . . ?
F6G' P1G F4G 103.5(12) . . ?
F1G P1G F4G 90.4(6) . . ?
F6G P1G F4G 89.7(6) . . ?
F3G' P1G F4G 13.5(12) . . ?
F1G' P1G F4G 163.9(13) . . ?
F5G P1G F4G 89.8(6) . . ?
F3G P1G F4G 87.4(6) . . ?
F4G' P1G F4G 84.4(13) . . ?
F5G' P1G F4G 76.5(11) . . ?
F4H' P1H F5H 144.3(8) . . ?
F4H' P1H F3H 93.5(7) . . ?
F5H P1H F3H 92.8(7) . . ?
F4H' P1H F6H' 93.1(7) . . ?
F5H P1H F6H' 108.6(7) . . ?
F3H P1H F6H' 131.1(8) . . ?
F4H' P1H F3H' 93.3(7) . . ?
F5H P1H F3H' 113.4(7) . . ?
F3H P1H F3H' 39.6(6) . . ?
F6H' P1H F3H' 91.7(7) . . ?
F4H' P1H F4H 50.9(6) . . ?
F5H P1H F4H 93.9(7) . . ?
F3H P1H F4H 90.7(6) . . ?
F6H' P1H F4H 129.2(7) . . ?
F3H' P1H F4H 120.7(7) . . ?
F4H' P1H F1H' 92.8(7) . . ?
F5H P1H F1H' 60.4(7) . . ?
F3H P1H F1H' 138.4(8) . . ?
F6H' P1H F1H' 89.5(7) . . ?
F3H' P1H F1H' 173.7(7) . . ?
F4H P1H F1H' 62.7(7) . . ?
F4H' P1H F1H 83.1(7) . . ?
F5H P1H F1H 91.4(6) . . ?
F3H P1H F1H 175.7(7) . . ?
F6H' P1H F1H 46.8(6) . . ?
F3H' P1H F1H 137.7(8) . . ?
F4H P1H F1H 89.2(6) . . ?
F1H' P1H F1H 44.8(6) . . ?
F4H' P1H F5H' 89.7(7) . . ?
F5H P1H F5H' 68.6(7) . . ?
F3H P1H F5H' 49.0(6) . . ?
F6H' P1H F5H' 177.1(7) . . ?
F3H' P1H F5H' 88.6(6) . . ?
F4H P1H F5H' 52.8(6) . . ?
F1H' P1H F5H' 89.9(7) . . ?
F1H P1H F5H' 133.3(8) . . ?
F4H' P1H F2H 124.8(8) . . ?
F5H P1H F2H 90.1(6) . . ?
F3H P1H F2H 92.1(7) . . ?
F6H' P1H F2H 46.3(6) . . ?
F3H' P1H F2H 60.0(7) . . ?
F4H P1H F2H 175.1(7) . . ?
F1H' P1H F2H 117.2(7) . . ?
F1H P1H F2H 87.7(6) . . ?
F5H' P1H F2H 131.8(7) . . ?
F4H' P1H F2H' 177.8(7) . . ?
F5H P1H F2H' 35.5(6) . . ?
F3H P1H F2H' 84.4(7) . . ?
F6H' P1H F2H' 88.8(7) . . ?
F3H' P1H F2H' 85.5(7) . . ?
F4H P1H F2H' 128.3(7) . . ?
F1H' P1H F2H' 88.3(6) . . ?
F1H P1H F2H' 99.1(7) . . ?
F5H' P1H F2H' 88.3(6) . . ?
F2H P1H F2H' 56.1(6) . . ?
F4H' P1H F6H 38.3(6) . . ?
F5H P1H F6H 176.6(7) . . ?
F3H P1H F6H 89.0(6) . . ?
F6H' P1H F6H 68.0(7) . . ?
F3H' P1H F6H 66.5(7) . . ?
F4H P1H F6H 89.0(6) . . ?
F1H' P1H F6H 119.6(7) . . ?
F1H P1H F6H 86.7(6) . . ?
F5H' P1H F6H 114.7(7) . . ?
F2H P1H F6H 87.0(6) . . ?
F2H' P1H F6H 142.1(7) . . ?

loop_
_geom_bond_atom_site_label_1
_geom_bond_atom_site_label_2
_geom_bond_distance
_geom_bond_site_symmetry_2
_geom_bond_publ_flag
Ru1 N1D 2.031(6) . y
Ru1 N2B 2.043(6) . y
Ru1 N2C 2.058(7) . y
Ru1 N1B 2.060(7) . y
Ru1 N1C 2.063(7) . y
Ru1 N2D 2.094(7) . y
Ru2 N1A 1.932(8) . y
Ru2 N6A 2.115(8) . y
Ru2 N4A 2.117(8) . y
Ru2 N5A 2.129(7) . y
Ru2 N3A 2.135(7) . y
Ru2 N2A 2.169(6) . y
N1A C1A 1.109(11) . ?
C1A C5D 1.479(13) . ?
N2A H2AA 0.8900 . ?
N2A H2AB 0.8900 . ?
N2A H2AC 0.8900 . ?
N3A H3AA 0.8900 . ?
N3A H3AB 0.8900 . ?
N3A H3AC 0.8900 . ?
N4A H4AA 0.8900 . ?
N4A H4AB 0.8900 . ?
N4A H4AC 0.8900 . ?
N5A H5AA 0.8900 . ?
N5A H5AB 0.8900 . ?
N5A H5AC 0.8900 . ?
N6A H6AA 0.8900 . ?
N6A H6AB 0.8900 . ?
N6A H6AC 0.8900 . ?
N1B C1B 1.320(12) . ?
N1B C5B 1.358(11) . ?
N2B C10B 1.320(11) . ?
N2B C6B 1.331(10) . ?
C1B C2B 1.386(13) . ?
C1B H1BA 0.9300 . ?
C2B C3B 1.355(14) . ?
C2B H2BA 0.9300 . ?
C3B C4B 1.361(14) . ?
C3B H3BA 0.9300 . ?
C4B C5B 1.367(12) . ?
C4B H4BA 0.9300 . ?
C5B C6B 1.439(13) . ?
C6B C7B 1.405(14) . ?
C7B C8B 1.332(16) . ?
C7B H7BA 0.9300 . ?
C8B C9B 1.372(15) . ?
C8B H8BA 0.9300 . ?
C9B C10B 1.403(13) . ?
C9B H9BA 0.9300 . ?
C10B H10A 0.9300 . ?
N1C C5C 1.335(11) . ?
N1C C1C 1.357(10) . ?
N2C C10C 1.340(11) . ?
N2C C6C 1.379(11) . ?
C1C C2C 1.391(13) . ?
C1C H1CA 0.9300 . ?
C2C C3C 1.352(13) . ?
C2C H2CA 0.9300 . ?
C3C C4C 1.405(14) . ?
C3C H3CA 0.9300 . ?
C4C C5C 1.419(12) . ?
C4C H4CA 0.9300 . ?
C5C C6C 1.480(12) . ?
C6C C7C 1.386(13) . ?
C7C C8C 1.386(15) . ?
C7C H7CA 0.9300 . ?
C8C C9C 1.380(15) . ?
C8C H8CA 0.9300 . ?
C9C C10C 1.397(13) . ?
C9C H9CA 0.9300 . ?
C10C H10B 0.9300 . ?
N1D C1D 1.314(10) . ?
N1D C12D 1.352(10) . ?
N2D C10D 1.304(10) . ?
N2D C11D 1.355(10) . ?
C1D C2D 1.393(12) . ?
C1D H1DA 0.9300 . ?
C2D C3D 1.349(13) . ?
C2D H2DA 0.9300 . ?
C3D C4D 1.401(12) . ?
C3D H3DA 0.9300 . ?
C4D C12D 1.381(11) . ?
C4D C5D 1.472(12) . ?
C5D C6D 1.341(13) . ?
C6D C7D 1.380(12) . ?
C6D H6DA 0.9300 . ?
C7D C11D 1.393(11) . ?
C7D C8D 1.431(12) . ?
C8D C9D 1.327(12) . ?
C8D H8DA 0.9300 . ?
C9D C10D 1.397(13) . ?
C9D H9DA 0.9300 . ?
C10D H10C 0.9300 . ?
C11D C12D 1.439(11) . ?
P1E F5E' 1.556(11) . ?
P1E F2E' 1.558(11) . ?
P1E F5E 1.564(9) . ?
P1E F1E' 1.569(11) . ?
P1E F4E 1.575(9) . ?
P1E F1E 1.577(9) . ?
P1E F3E 1.583(9) . ?
P1E F2E 1.586(9) . ?
P1E F3E' 1.593(11) . ?
P1E F6E 1.596(9) . ?
P1E F4E' 1.597(11) . ?
P1E F6E' 1.603(11) . ?
P1F F3F 1.548(8) . ?
P1F F4F' 1.563(14) . ?
P1F F1F' 1.569(13) . ?
P1F F4F 1.574(8) . ?
P1F F6F' 1.579(13) . ?
P1F F5F 1.580(8) . ?
P1F F5F' 1.589(13) . ?
P1F F3F' 1.592(13) . ?
P1F F2F 1.592(8) . ?
P1F F6F 1.599(8) . ?
P1F F2F' 1.599(13) . ?
P1F F1F 1.619(8) . ?
P1G F2G' 1.568(13) . ?
P1G F2G 1.568(9) . ?
P1G F6G' 1.575(12) . ?
P1G F1G 1.577(9) . ?
P1G F6G 1.577(10) . ?
P1G F3G' 1.578(13) . ?
P1G F1G' 1.586(12) . ?
P1G F5G 1.590(10) . ?
P1G F3G 1.593(9) . ?
P1G F4G' 1.595(13) . ?
P1G F5G' 1.602(12) . ?
P1G F4G 1.608(9) . ?
P1H F4H' 1.544(10) . ?
P1H F5H 1.544(10) . ?
P1H F3H 1.545(10) . ?
P1H F6H' 1.561(10) . ?
P1H F3H' 1.574(10) . ?
P1H F4H 1.578(10) . ?
P1H F1H' 1.581(10) . ?
P1H F1H 1.595(10) . ?
P1H F5H' 1.609(10) . ?
P1H F2H 1.612(10) . ?
P1H F2H' 1.618(10) . ?
P1H F6H 1.624(10) . ?

loop_
_geom_hbond_atom_site_label_D
_geom_hbond_atom_site_label_H
_geom_hbond_atom_site_label_A
_geom_hbond_distance_DH
_geom_hbond_distance_HA
_geom_hbond_distance_DA
_geom_hbond_angle_DHA
_geom_hbond_site_symmetry_A
N2A H2AA F6E 0.89 2.40 3.198(14) 149.8 2_646
N2A H2AA F5E' 0.89 2.58 3.451(18) 166.3 2_646
N2A H2AB F1G' 0.89 2.34 3.23(2) 177.5 .
N2A H2AB F2G 0.89 2.43 3.304(16) 169.0 .
N2A H2AB F2G' 0.89 2.54 3.14(3) 125.0 .
N2A H2AB F5G 0.89 2.62 3.192(17) 122.6 .
N2A H2AC F1E' 0.89 2.55 3.321(17) 145.2 .
N2A H2AC F3H' 0.89 2.59 3.158(15) 122.9 1_655
N3A H3AA F4H' 0.89 2.41 2.973(14) 121.4 .
N3A H3AA F4H 0.89 2.58 3.357(15) 146.5 .
N3A H3AB F2H' 0.89 2.12 3.009(14) 174.7 1_655
N3A H3AC F1G 0.89 2.02 2.896(16) 167.9 .
N3A H3AC F5G' 0.89 2.30 3.15(3) 160.1 .
N4A H4AA F5E 0.89 2.46 3.308(15) 159.6 1_455
N4A H4AB F5G' 0.89 2.24 3.08(2) 158.6 .
N4A H4AB F1G 0.89 2.39 3.205(17) 152.1 .
N4A H4AC F3E' 0.89 1.99 2.875(15) 169.7 2_646
N4A H4AC F6E 0.89 2.39 3.206(14) 153.0 2_646
N5A H5AA F6E' 0.89 2.19 3.059(14) 163.7 1_455
N5A H5AB F5E' 0.89 2.53 3.167(16) 129.0 .
N5A H5AB F3E 0.89 2.57 3.403(14) 157.2 2_646
N5A H5AC F4F 0.89 2.45 3.183(11) 139.6 .
N6A H6AA F1F' 0.89 2.50 2.97(3) 114.2 .
N6A H6AA F1F 0.89 2.55 3.157(12) 126.3 .
N6A H6AB F5F' 0.89 2.53 3.30(3) 144.9 .
N6A H6AB F6F 0.89 2.58 3.273(12) 135.1 .
N6A H6AC F3H 0.89 2.22 3.111(15) 177.9 1_655
N6A H6AC F5H' 0.89 2.58 3.378(16) 150.0 1_655
N6A H6AC F2H' 0.89 2.63 3.282(16) 131.0 1_655
C2B H2BA F6G 0.93 2.56 3.28(2) 135.1 2_657
C7B H7BA F4G' 0.93 2.42 3.19(3) 139.1 2_557
C7B H7BA F1G 0.93 2.52 3.428(18) 165.6 2_557
C7B H7BA F6G 0.93 2.59 3.34(2) 137.5 2_557
C10B H10A F2F 0.93 2.39 3.253(12) 153.4 1_455
C10B H10A F4F' 0.93 2.44 3.28(3) 149.3 1_455
C10B H10A N2D 0.93 2.69 3.260(11) 120.3 .
C1C H1CA F6F' 0.93 2.63 3.086(17) 111.2 .
C3C H3CA F3F 0.93 2.55 3.214(13) 128.8 2_656
C4C H4CA F2E' 0.93 2.30 3.057(17) 138.4 2_656
C7C H7CA F1E 0.93 2.60 3.422(15) 147.9 2_656
C9C H9CA F6G' 0.93 2.54 3.27(2) 136.1 1_465
C9C H9CA F3G 0.93 2.63 3.409(19) 141.4 1_465
C1D H1DA F6H' 0.93 2.49 3.155(16) 128.8 2_557
C6D H6DA F1E 0.93 2.57 3.462(15) 160.6 1_455
C9D H9DA F5F 0.93 2.38 3.220(13) 149.5 2_556
C9D H9DA F6F' 0.93 2.55 3.46(3) 167.6 2_556
